data_2105347
loop_
_publ_author_name
'Capponi, J.J.'
'Meyer, P.'

_publ_section_title
;
 Structure d'une phase 'haute temperature' du nitrate d'argent
;
_journal_name_full 'Acta Crystallographica B (24,1968-38,1982)'
_journal_page_first 2543
_journal_page_last 2546
_journal_paper_doi 10.1107/S0567740882009352
_journal_volume 38
_journal_year 1982
_chemical_formula_sum 'Ag N O3'
_chemical_name_systematic 'Ag (N O3)'
_space_group_IT_number 160
_symmetry_space_group_name_Hall 'R 3 -2"'
_symmetry_space_group_name_H-M 'R 3 m :H'
_cell_angle_alpha 90
_cell_angle_beta 90
_cell_angle_gamma 120
_cell_formula_units_Z 3
_cell_length_a 5.196
_cell_length_b 5.196
_cell_length_c 8.49
_cell_volume 198.507
_citation_journal_id_ASTM ACBCAR
_cod_data_source_file silver1-2_429.cif
_cod_data_source_block Ag1N1O3
_cod_original_cell_volume 198.5074
_cod_original_formula_sum 'Ag1 N1 O3'
_cod_database_code 2105347

loop_
_symmetry_equiv_pos_as_xyz
x,y,z
-y,x-y,z
-x+y,-x,z
-y,-x,z
x,x-y,z
-x+y,y,z
x+2/3,y+1/3,z+1/3
-y+2/3,x-y+1/3,z+1/3
-x+y+2/3,-x+1/3,z+1/3
-y+2/3,-x+1/3,z+1/3
x+2/3,x-y+1/3,z+1/3
-x+y+2/3,y+1/3,z+1/3
x+1/3,y+2/3,z+2/3
-y+1/3,x-y+2/3,z+2/3
-x+y+1/3,-x+2/3,z+2/3
-y+1/3,-x+2/3,z+2/3
x+1/3,x-y+2/3,z+2/3
-x+y+1/3,y+2/3,z+2/3

loop_
_atom_site_label
_atom_site_type_symbol
_atom_site_fract_x
_atom_site_fract_y
_atom_site_fract_z
_atom_site_occupancy
_atom_site_U_iso_or_equiv
O1 O-2 0.1334 -0.1334 0.4239 1 0.0
Ag1 Ag+1 0 0 0 1 0.0
N1 N+5 0 0 0.4269 1 0.0
